data_7000611
loop_
_publ_author_name
'Brice\~no, Alexander'
'Hill, Yennifer'
'Gonz\'alez, Teresa'
'D\'iaz de Delgado, Graciela'

_publ_section_title
;
 Combining hydrogen bonding and metal coordination for controlling
 topochemical [2 + 2] cycloaddition from multi-component assemblies
;
_journal_issue 9
_journal_name_full 'Dalton Transactions'
_journal_page_first 1602
_journal_page_last 1610
_journal_paper_doi 10.1039/b815149k
_journal_year 2009
_chemical_compound_source Synthesis
_chemical_formula_moiety 'C28 H28 Mn N6 O2 S2, C26 H24 Mn N6 O2 S2 '
_chemical_formula_sum 'C54 H52 Mn2 N12 O4 S4'
_chemical_formula_weight 1171.20
_chemical_name_systematic
;
?
;
_space_group_IT_number 2
_symmetry_cell_setting triclinic
_symmetry_space_group_name_Hall '-P 1'
_symmetry_space_group_name_H-M 'P -1'
_atom_sites_solution_hydrogens geom
_atom_sites_solution_primary direct
_atom_sites_solution_secondary difmap
_cell_angle_alpha 87.44(3)
_cell_angle_beta 75.845(17)
_cell_angle_gamma 82.60(3)
_cell_formula_units_Z 2
_cell_length_a 13.560(3)
_cell_length_b 14.697(4)
_cell_length_c 14.835(4)
_cell_measurement_reflns_used 16494
_cell_measurement_temperature 293(2)
_cell_measurement_theta_max 28.1504
_cell_measurement_theta_min 1.3973
_cell_volume 2842.6(13)
_computing_cell_refinement 'CrystalClear (Rigaku/MSC Inc., 2005)'
_computing_data_collection 'CrystalClear (Rigaku/MSC Inc., 2005)'
_computing_data_reduction 'CrystalClear (Rigaku/MSC Inc., 2005)'
_computing_molecular_graphics
;
SHELXLTL-NT V5.1 (Bruker AXS, 1998) and DIAMOND
(Brandenburg, 1998)
;
_computing_publication_material
;
SHELXLTL-NT V5.1 (Bruker AXS, 1998) and PLATON (Spek, 2003).
;
_computing_structure_refinement 'SHELXLTL-NT V5.1 (Bruker AXS, 1998)'
_computing_structure_solution 'SHELXLTL-NT V5.1 (Bruker AXS, 1998)'
_diffrn_ambient_temperature 293(2)
_diffrn_measured_fraction_theta_full 0.970
_diffrn_measured_fraction_theta_max 0.768
_diffrn_measurement_device 'Mercury (2x2 bin mode)'
_diffrn_measurement_device_type 'Rigaku AFC7S Mercury'
_diffrn_measurement_method '\w '
_diffrn_radiation_detector CCD
_diffrn_radiation_monochromator graphite
_diffrn_radiation_source 'Normal-focus sealed tube'
_diffrn_radiation_type MoK\a
_diffrn_radiation_wavelength 0.71070
_diffrn_reflns_av_R_equivalents 0.0394
_diffrn_reflns_av_sigmaI/netI 0.0488
_diffrn_reflns_limit_h_max 17
_diffrn_reflns_limit_h_min -17
_diffrn_reflns_limit_k_max 19
_diffrn_reflns_limit_k_min -17
_diffrn_reflns_limit_l_max 18
_diffrn_reflns_limit_l_min -18
_diffrn_reflns_number 31852
_diffrn_reflns_theta_full 25.00
_diffrn_reflns_theta_max 28.15
_diffrn_reflns_theta_min 1.40
_diffrn_standards_decay_% 0
_diffrn_standards_interval_count 0
_diffrn_standards_interval_time 0
_diffrn_standards_number 0
_exptl_absorpt_coefficient_mu 0.646
_exptl_absorpt_correction_T_max 0.949
_exptl_absorpt_correction_T_min 0.855
_exptl_absorpt_correction_type multi-scan
_exptl_absorpt_process_details 'Jacobson, R. (1998) Private communication'
_exptl_crystal_colour Yellow
_exptl_crystal_density_diffrn 1.368
_exptl_crystal_density_method 'not measured'
_exptl_crystal_description Prism
_exptl_crystal_F_000 1212
_exptl_crystal_size_max 0.26
_exptl_crystal_size_mid 0.15
_exptl_crystal_size_min 0.09
_refine_diff_density_max 0.678
_refine_diff_density_min -0.489
_refine_diff_density_rms 0.071
_refine_ls_extinction_method none
_refine_ls_goodness_of_fit_ref 1.074
_refine_ls_hydrogen_treatment mixed
_refine_ls_matrix_type full
_refine_ls_number_parameters 691
_refine_ls_number_reflns 10697
_refine_ls_number_restraints 0
_refine_ls_restrained_S_all 1.074
_refine_ls_R_factor_all 0.1019
_refine_ls_R_factor_gt 0.0680
_refine_ls_shift/su_max 0.001
_refine_ls_shift/su_mean 0.000
_refine_ls_structure_factor_coef Fsqd
_refine_ls_weighting_details 'calc w=1/[\s^2^(Fo^2^)+(0.0849P)^2^+3.2800P] where P=(Fo^2^+2Fc^2^)/3'
_refine_ls_weighting_scheme calc
_refine_ls_wR_factor_gt 0.1863
_refine_ls_wR_factor_ref 0.2095
_reflns_number_gt 7184
_reflns_number_total 10697
_reflns_threshold_expression >2sigma(I)
_cod_data_source_file b815149k.txt
_cod_data_source_block shelxl-3
_cod_depositor_comments
;
The following automatic conversions were performed:
'_symmetry_cell_setting' value 'Triclinic' changed to 'triclinic'
according to '/home/saulius/struct/CIF-dictionaries/cif_core.dic'
dictionary named 'cif_core.dic' version 2.4.1 from
2010-06-29.

'_exptl_absorpt_correction_type' value 'Multi Scan' changed
to 'multi-scan' according to
'/home/saulius/struct/CIF-dictionaries/cif_core.dic' dictionary named
'cif_core.dic' version 2.4.1 from 2010-06-29.

Automatic conversion script
Id: cif_fix_enum 1527 2010-12-29 10:47:43Z saulius 
;
_cod_original_sg_symbol_H-M P-1
_cod_database_code 7000611

loop_
_symmetry_equiv_pos_as_xyz
'x, y, z'
'-x, -y, -z'

loop_
_atom_site_label
_atom_site_type_symbol
_atom_site_fract_x
_atom_site_fract_y
_atom_site_fract_z
_atom_site_U_iso_or_equiv
_atom_site_adp_type
_atom_site_occupancy
_atom_site_symmetry_multiplicity
_atom_site_calc_flag
_atom_site_refinement_flags
_atom_site_disorder_assembly
_atom_site_disorder_group
S1 S -0.22780(10) 0.46342(9) 1.45150(10) 0.0675(4) Uani 1 1 d . . .
S2 S 0.22927(10) 0.03602(9) 1.03668(9) 0.0626(3) Uani 1 1 d . . .
S3 S 0.19779(15) 0.00863(13) 0.75145(12) 0.1068(7) Uani 1 1 d . . .
S4 S 0.17181(11) -0.47076(9) 1.23308(10) 0.0683(4) Uani 1 1 d . . .
O1W O -0.0852(3) 0.1450(3) 1.3301(2) 0.0764(11) Uani 1 1 d . . .
H1W1 H -0.1217 0.1147 1.3063 0.115 Uiso 1 1 d R . .
H2W1 H -0.1206 0.1544 1.3854 0.115 Uiso 1 1 d R . .
O2W O 0.1032(4) 0.3439(3) 1.1680(2) 0.0884(14) Uani 1 1 d . . .
H1W2 H 0.0728 0.3977 1.1813 0.133 Uiso 1 1 d R . .
H2W2 H 0.1278 0.3399 1.1096 0.133 Uiso 1 1 d R . .
O3 O 0.5608(3) -0.0588(2) 0.6190(3) 0.0672(9) Uani 1 1 d . . .
H3O H 0.533(4) -0.121(4) 0.655(4) 0.101 Uiso 1 1 d . . .
O4 O 0.4461(2) -0.5385(2) 0.8784(2) 0.0632(9) Uani 1 1 d . . .
H4O H 0.4713 -0.5890 0.8513 0.095 Uiso 1 1 d R . .
N1 N 0.0714(3) 0.2633(2) 1.3753(2) 0.0459(8) Uani 1 1 d . . .
N2 N 0.1386(3) 0.3481(3) 1.9802(2) 0.0574(10) Uani 1 1 d . . .
N3 N -0.0644(3) 0.2305(2) 1.1254(2) 0.0440(8) Uani 1 1 d . . .
N4 N -0.1384(3) 0.1515(3) 0.5209(2) 0.0505(9) Uani 1 1 d . . .
N5 N -0.1141(4) 0.3597(3) 1.3016(3) 0.0784(14) Uani 1 1 d . . .
N6 N 0.1278(3) 0.1346(3) 1.1948(3) 0.0668(11) Uani 1 1 d . . .
N7 N 0.4937(3) 0.1477(2) 0.5488(3) 0.0492(9) Uani 1 1 d . . .
N8 N 0.5337(4) 0.7635(3) 0.6706(3) 0.0704(12) Uani 1 1 d . . .
N9 N 0.3457(3) -0.0067(3) 0.5858(3) 0.0680(12) Uani 1 1 d . . .
N10 N 0.4948(3) -0.3502(2) 0.9489(3) 0.0517(9) Uani 1 1 d . . .
N11 N 0.5007(3) 0.2827(2) 0.8229(3) 0.0561(10) Uani 1 1 d . . .
N12 N 0.3429(3) -0.4723(3) 1.0844(3) 0.0648(11) Uani 1 1 d . . .
Mn1 Mn 0.00586(5) 0.24669(4) 1.24880(4) 0.0433(2) Uani 1 1 d . . .
Mn2 Mn 0.5000 0.0000 0.5000 0.0467(2) Uani 1 2 d S . .
Mn3 Mn 0.5000 -0.5000 1.0000 0.0468(3) Uani 1 2 d S . .
C1 C 0.0619(4) 0.3428(3) 1.4180(3) 0.0523(11) Uani 1 1 d . . .
H1 H 0.0425 0.3964 1.3877 0.063 Uiso 1 1 calc R . .
C2 C 0.0794(4) 0.3495(3) 1.5054(3) 0.0539(11) Uani 1 1 d . . .
H2 H 0.0722 0.4067 1.5322 0.065 Uiso 1 1 calc R . .
C3 C 0.1076(3) 0.2713(3) 1.5528(3) 0.0434(9) Uani 1 1 d . . .
C4 C 0.1206(3) 0.1895(3) 1.5065(3) 0.0487(10) Uani 1 1 d . . .
H4 H 0.1416 0.1350 1.5344 0.058 Uiso 1 1 calc R . .
C5 C 0.1028(4) 0.1884(3) 1.4196(3) 0.0501(11) Uani 1 1 d . . .
H5 H 0.1132 0.1323 1.3899 0.060 Uiso 1 1 calc R . .
C6 C 0.1205(3) 0.2706(3) 1.6485(3) 0.0466(10) Uani 1 1 d . . .
H6 H 0.1402 0.2141 1.6737 0.056 Uiso 1 1 calc R . .
C7 C 0.1066(3) 0.3425(3) 1.7013(3) 0.0476(10) Uani 1 1 d . . .
H7 H 0.0876 0.3990 1.6756 0.057 Uiso 1 1 calc R . .
C8 C 0.1181(3) 0.3422(3) 1.7969(3) 0.0439(10) Uani 1 1 d . . .
C9 C 0.0987(4) 0.4234(3) 1.8446(3) 0.0603(13) Uani 1 1 d . . .
H9 H 0.0785 0.4780 1.8164 0.072 Uiso 1 1 calc R . .
C10 C 0.1095(5) 0.4229(4) 1.9343(3) 0.0673(14) Uani 1 1 d . . .
H10 H 0.0956 0.4785 1.9651 0.081 Uiso 1 1 calc R . .
C11 C 0.1549(3) 0.2699(3) 1.9341(3) 0.0513(11) Uani 1 1 d . . .
H11 H 0.1735 0.2162 1.9647 0.062 Uiso 1 1 calc R . .
C12 C 0.1462(3) 0.2630(3) 1.8447(3) 0.0482(10) Uani 1 1 d . . .
H12 H 0.1590 0.2062 1.8161 0.058 Uiso 1 1 calc R . .
C13 C -0.1010(3) 0.3052(3) 1.0830(3) 0.0492(11) Uani 1 1 d . . .
H13 H -0.1128 0.3608 1.1137 0.059 Uiso 1 1 calc R . .
C14 C -0.1220(3) 0.3048(3) 0.9970(3) 0.0465(10) Uani 1 1 d . . .
H14 H -0.1463 0.3591 0.9708 0.056 Uiso 1 1 calc R . .
C15 C -0.1070(3) 0.2233(3) 0.9498(3) 0.0405(9) Uani 1 1 d . . .
C16 C -0.0729(4) 0.1444(3) 0.9948(3) 0.0478(10) Uani 1 1 d . . .
H16 H -0.0637 0.0875 0.9669 0.057 Uiso 1 1 calc R . .
C17 C -0.0531(3) 0.1512(3) 1.0806(3) 0.0465(10) Uani 1 1 d . . .
H17 H -0.0304 0.0977 1.1092 0.056 Uiso 1 1 calc R . .
C18 C -0.1226(3) 0.2238(3) 0.8552(3) 0.0437(9) Uani 1 1 d . . .
H18 H -0.1438 0.2803 0.8309 0.052 Uiso 1 1 calc R . .
C19 C -0.1095(3) 0.1522(3) 0.8012(3) 0.0466(10) Uani 1 1 d . . .
H19 H -0.0907 0.0953 0.8262 0.056 Uiso 1 1 calc R . .
C20 C -0.1216(3) 0.1535(3) 0.7057(3) 0.0404(9) Uani 1 1 d . . .
C21 C -0.1459(3) 0.2345(3) 0.6582(3) 0.0448(10) Uani 1 1 d . . .
H21 H -0.1571 0.2908 0.6875 0.054 Uiso 1 1 calc R . .
C22 C -0.1531(3) 0.2296(3) 0.5672(3) 0.0454(10) Uani 1 1 d . . .
H22 H -0.1692 0.2840 0.5365 0.054 Uiso 1 1 calc R . .
C23 C -0.1157(4) 0.0758(3) 0.5666(3) 0.0581(12) Uani 1 1 d . . .
H23 H -0.1052 0.0206 0.5353 0.070 Uiso 1 1 calc R . .
C24 C -0.1062(4) 0.0723(3) 0.6575(3) 0.0539(12) Uani 1 1 d . . .
H24 H -0.0899 0.0165 0.6857 0.065 Uiso 1 1 calc R . .
C25 C -0.1621(4) 0.4030(3) 1.3631(3) 0.0518(11) Uani 1 1 d . . .
C26 C 0.1708(3) 0.0933(3) 1.1290(3) 0.0491(10) Uani 1 1 d . . .
C28 C 0.4062(3) 0.2049(3) 0.5628(3) 0.0557(12) Uani 1 1 d . . .
H28 H 0.3471 0.1814 0.5585 0.067 Uiso 1 1 calc R . .
C29 C 0.3987(3) 0.2965(3) 0.5831(3) 0.0542(11) Uani 1 1 d . . .
H29 H 0.3360 0.3330 0.5910 0.065 Uiso 1 1 calc R . .
C30 C 0.4835(3) 0.3341(3) 0.5916(3) 0.0493(10) Uani 1 1 d . . .
C31 C 0.5744(4) 0.2751(3) 0.5781(4) 0.0576(12) Uani 1 1 d . . .
H31 H 0.6343 0.2966 0.5835 0.069 Uiso 1 1 calc R . .
C32 C 0.5758(4) 0.1846(3) 0.5568(4) 0.0585(12) Uani 1 1 d . . .
H32 H 0.6379 0.1470 0.5474 0.070 Uiso 1 1 calc R . .
C33 C 0.4749(4) 0.4319(3) 0.6121(3) 0.0552(11) Uani 1 1 d . . .
H33 H 0.4145 0.4676 0.6074 0.066 Uiso 1 1 calc R . .
C34 C 0.5435(4) 0.4739(3) 0.6362(3) 0.0590(12) Uani 1 1 d . . .
H34 H 0.6018 0.4375 0.6451 0.071 Uiso 1 1 calc R . .
C35 C 0.5378(4) 0.5734(3) 0.6507(3) 0.0537(11) Uani 1 1 d . . .
C36 C 0.4493(4) 0.6351(3) 0.6525(3) 0.0626(13) Uani 1 1 d . . .
H36 H 0.3894 0.6135 0.6473 0.075 Uiso 1 1 calc R . .
C37 C 0.4511(5) 0.7272(3) 0.6621(4) 0.0691(14) Uani 1 1 d . . .
H37 H 0.3915 0.7666 0.6626 0.083 Uiso 1 1 calc R . .
C39 C 0.6173(5) 0.7036(4) 0.6713(4) 0.0780(16) Uani 1 1 d . . .
H39 H 0.6758 0.7268 0.6778 0.094 Uiso 1 1 calc R . .
C40 C 0.6217(5) 0.6107(3) 0.6629(4) 0.0716(15) Uani 1 1 d . . .
H40 H 0.6814 0.5727 0.6655 0.086 Uiso 1 1 calc R . .
C41 C 0.2847(4) -0.0013(3) 0.6548(4) 0.0530(11) Uani 1 1 d . . .
C42 C 0.4075(4) -0.3028(3) 0.9366(4) 0.0646(13) Uani 1 1 d . . .
H42 H 0.3500 -0.3336 0.9467 0.077 Uiso 1 1 calc R . .
C43 C 0.3972(4) -0.2114(3) 0.9102(4) 0.0676(14) Uani 1 1 d . . .
H43 H 0.3350 -0.1832 0.9008 0.081 Uiso 1 1 calc R . .
C44 C 0.4787(4) -0.1625(3) 0.8980(3) 0.0613(13) Uani 1 1 d . . .
C45 C 0.5697(4) -0.2105(3) 0.9112(4) 0.0670(14) Uani 1 1 d . . .
H45 H 0.6275 -0.1803 0.9032 0.080 Uiso 1 1 calc R . .
C46 C 0.5752(4) -0.3036(3) 0.9363(3) 0.0605(12) Uani 1 1 d . . .
H46 H 0.6370 -0.3340 0.9445 0.073 Uiso 1 1 calc R . .
C47 C 0.4647(4) -0.0633(3) 0.8723(4) 0.0667(14) Uani 1 1 d . . .
H47 H 0.4051 -0.0411 0.8542 0.080 Uiso 1 1 calc R . .
C48 C 0.5267(5) -0.0071(4) 0.8733(4) 0.0749(15) Uani 1 1 d . . .
H48 H 0.5865 -0.0311 0.8904 0.090 Uiso 1 1 calc R . .
C49 C 0.5171(4) 0.0922(3) 0.8506(3) 0.0593(13) Uani 1 1 d . . .
C50 C 0.4291(4) 0.1410(3) 0.8291(4) 0.0660(13) Uani 1 1 d . . .
H50 H 0.3746 0.1109 0.8236 0.079 Uiso 1 1 calc R . .
C51 C 0.4263(4) 0.2360(3) 0.8163(4) 0.0611(12) Uani 1 1 d . . .
H51 H 0.3681 0.2682 0.8023 0.073 Uiso 1 1 calc R . .
C53 C 0.5845(4) 0.2340(3) 0.8407(4) 0.0628(13) Uani 1 1 d . . .
H53 H 0.6388 0.2653 0.8441 0.075 Uiso 1 1 calc R . .
C54 C 0.5950(4) 0.1413(3) 0.8542(4) 0.0645(13) Uani 1 1 d . . .
H54 H 0.6554 0.1113 0.8659 0.077 Uiso 1 1 calc R . .
C55 C 0.2719(3) -0.4718(3) 1.1459(3) 0.0468(10) Uani 1 1 d . . .
C57 C 0.6522(5) -0.0411(4) 0.6416(4) 0.0840(17) Uani 1 1 d . . .
H57A H 0.6602 -0.0756 0.6964 0.126 Uiso 1 1 calc R . .
H57B H 0.6485 0.0232 0.6529 0.126 Uiso 1 1 calc R . .
H57C H 0.7097 -0.0588 0.5908 0.126 Uiso 1 1 calc R . .
C56 C 0.3491(5) -0.5149(5) 0.8595(5) 0.099(2) Uani 1 1 d . . .
H56A H 0.3483 -0.5415 0.8018 0.148 Uiso 1 1 calc R . .
H56B H 0.3352 -0.4493 0.8552 0.148 Uiso 1 1 calc R . .
H56C H 0.2976 -0.5377 0.9087 0.148 Uiso 1 1 calc R . .

loop_
_atom_site_aniso_label
_atom_site_aniso_U_11
_atom_site_aniso_U_22
_atom_site_aniso_U_33
_atom_site_aniso_U_23
_atom_site_aniso_U_13
_atom_site_aniso_U_12
S1 0.0649(8) 0.0574(7) 0.0725(9) -0.0061(6) -0.0070(7) 0.0038(6)
S2 0.0657(8) 0.0568(7) 0.0610(8) -0.0043(6) -0.0099(6) -0.0004(6)
S3 0.1131(13) 0.1144(13) 0.0798(11) -0.0435(10) 0.0349(10) -0.0637(11)
S4 0.0710(8) 0.0549(7) 0.0678(9) -0.0098(6) 0.0092(7) -0.0137(6)
O1W 0.114(3) 0.099(3) 0.0298(16) 0.0036(16) -0.0167(18) -0.067(2)
O2W 0.157(4) 0.086(3) 0.0326(18) 0.0030(17) -0.014(2) -0.071(3)
O3 0.079(2) 0.0561(19) 0.077(2) 0.0104(17) -0.0337(19) -0.0198(17)
O4 0.067(2) 0.0484(18) 0.077(2) -0.0095(16) -0.0254(18) -0.0007(15)
N1 0.062(2) 0.052(2) 0.0298(18) -0.0004(15) -0.0172(16) -0.0183(17)
N2 0.082(3) 0.066(2) 0.0274(19) 0.0032(17) -0.0143(18) -0.020(2)
N3 0.058(2) 0.050(2) 0.0306(18) 0.0022(15) -0.0183(16) -0.0138(16)
N4 0.062(2) 0.066(2) 0.0300(18) 0.0042(17) -0.0178(17) -0.0201(19)
N5 0.099(4) 0.080(3) 0.058(3) -0.014(2) -0.030(3) 0.011(3)
N6 0.076(3) 0.069(3) 0.058(3) -0.008(2) -0.025(2) -0.001(2)
N7 0.049(2) 0.0407(18) 0.057(2) -0.0038(16) -0.0105(17) -0.0058(16)
N8 0.111(4) 0.046(2) 0.060(3) 0.0002(19) -0.027(3) -0.018(2)
N9 0.057(2) 0.065(3) 0.075(3) -0.010(2) 0.003(2) -0.017(2)
N10 0.059(2) 0.0400(18) 0.059(2) 0.0059(16) -0.0150(19) -0.0161(17)
N11 0.065(2) 0.0417(19) 0.063(3) 0.0033(17) -0.018(2) -0.0084(18)
N12 0.056(2) 0.062(3) 0.069(3) 0.005(2) -0.001(2) -0.007(2)
Mn1 0.0636(4) 0.0469(4) 0.0249(3) 0.0014(3) -0.0171(3) -0.0156(3)
Mn2 0.0456(5) 0.0388(5) 0.0533(6) -0.0033(4) -0.0046(4) -0.0095(4)
Mn3 0.0456(5) 0.0354(5) 0.0572(6) 0.0026(4) -0.0070(4) -0.0080(4)
C1 0.080(3) 0.050(2) 0.036(2) 0.0032(19) -0.025(2) -0.021(2)
C2 0.079(3) 0.051(2) 0.041(2) -0.006(2) -0.026(2) -0.016(2)
C3 0.043(2) 0.058(2) 0.033(2) -0.0019(18) -0.0129(18) -0.0128(19)
C4 0.060(3) 0.055(2) 0.038(2) 0.0010(19) -0.026(2) -0.009(2)
C5 0.066(3) 0.048(2) 0.043(2) -0.0052(19) -0.027(2) -0.005(2)
C6 0.052(2) 0.058(3) 0.034(2) 0.0001(19) -0.0176(19) -0.009(2)
C7 0.057(3) 0.055(2) 0.035(2) 0.0015(19) -0.018(2) -0.011(2)
C8 0.051(2) 0.053(2) 0.030(2) 0.0021(18) -0.0136(18) -0.0103(19)
C9 0.089(4) 0.053(3) 0.044(3) 0.004(2) -0.026(3) -0.014(2)
C10 0.105(4) 0.059(3) 0.041(3) -0.005(2) -0.019(3) -0.015(3)
C11 0.061(3) 0.056(3) 0.041(2) 0.010(2) -0.020(2) -0.011(2)
C12 0.054(3) 0.054(2) 0.039(2) -0.0053(19) -0.015(2) -0.006(2)
C13 0.063(3) 0.049(2) 0.040(2) -0.0061(19) -0.023(2) -0.002(2)
C14 0.058(3) 0.047(2) 0.038(2) 0.0017(18) -0.023(2) 0.000(2)
C15 0.044(2) 0.051(2) 0.032(2) 0.0025(17) -0.0144(17) -0.0138(18)
C16 0.070(3) 0.044(2) 0.039(2) -0.0017(18) -0.026(2) -0.015(2)
C17 0.066(3) 0.043(2) 0.040(2) 0.0038(18) -0.026(2) -0.016(2)
C18 0.054(2) 0.050(2) 0.034(2) 0.0046(18) -0.0217(19) -0.0083(19)
C19 0.065(3) 0.051(2) 0.029(2) 0.0048(18) -0.021(2) -0.012(2)
C20 0.048(2) 0.048(2) 0.030(2) 0.0068(17) -0.0123(18) -0.0179(18)
C21 0.057(3) 0.047(2) 0.033(2) -0.0033(18) -0.0156(19) -0.0048(19)
C22 0.052(2) 0.055(2) 0.032(2) 0.0081(18) -0.0157(19) -0.007(2)
C23 0.093(4) 0.051(3) 0.035(2) -0.004(2) -0.017(2) -0.021(2)
C24 0.089(3) 0.041(2) 0.038(2) 0.0062(18) -0.025(2) -0.016(2)
C25 0.056(3) 0.049(2) 0.056(3) 0.004(2) -0.026(2) -0.002(2)
C26 0.054(3) 0.046(2) 0.053(3) 0.007(2) -0.023(2) -0.007(2)
C28 0.050(3) 0.051(3) 0.065(3) -0.005(2) -0.012(2) -0.008(2)
C29 0.048(3) 0.047(2) 0.066(3) -0.007(2) -0.011(2) -0.001(2)
C30 0.058(3) 0.042(2) 0.048(3) -0.0012(19) -0.012(2) -0.006(2)
C31 0.053(3) 0.048(2) 0.076(3) -0.003(2) -0.021(2) -0.011(2)
C32 0.051(3) 0.045(2) 0.082(4) -0.006(2) -0.020(2) -0.003(2)
C33 0.057(3) 0.048(2) 0.060(3) -0.003(2) -0.014(2) -0.007(2)
C34 0.070(3) 0.050(3) 0.057(3) 0.003(2) -0.017(2) -0.004(2)
C35 0.075(3) 0.042(2) 0.046(3) 0.0050(19) -0.018(2) -0.011(2)
C36 0.071(3) 0.057(3) 0.064(3) -0.002(2) -0.021(3) -0.018(2)
C37 0.094(4) 0.046(3) 0.070(3) 0.004(2) -0.022(3) -0.014(3)
C39 0.102(4) 0.058(3) 0.088(4) 0.005(3) -0.045(4) -0.020(3)
C40 0.094(4) 0.052(3) 0.080(4) 0.003(3) -0.041(3) -0.015(3)
C41 0.054(3) 0.043(2) 0.063(3) -0.003(2) -0.009(2) -0.021(2)
C42 0.062(3) 0.048(3) 0.088(4) 0.011(2) -0.023(3) -0.015(2)
C43 0.080(4) 0.047(3) 0.074(4) 0.005(2) -0.016(3) -0.009(3)
C44 0.087(4) 0.042(2) 0.049(3) -0.001(2) -0.007(3) -0.005(3)
C45 0.080(4) 0.053(3) 0.070(3) -0.001(2) -0.007(3) -0.036(3)
C46 0.063(3) 0.052(3) 0.067(3) 0.002(2) -0.012(2) -0.016(2)
C47 0.083(4) 0.055(3) 0.060(3) 0.000(2) -0.009(3) -0.019(3)
C48 0.102(4) 0.055(3) 0.067(4) 0.004(3) -0.016(3) -0.017(3)
C49 0.083(4) 0.039(2) 0.048(3) 0.002(2) -0.004(2) 0.000(2)
C50 0.077(4) 0.054(3) 0.068(3) 0.005(2) -0.012(3) -0.024(3)
C51 0.067(3) 0.050(3) 0.071(3) 0.009(2) -0.026(3) -0.013(2)
C53 0.067(3) 0.054(3) 0.071(3) 0.000(2) -0.020(3) -0.010(2)
C54 0.069(3) 0.047(3) 0.076(4) 0.003(2) -0.017(3) -0.001(2)
C55 0.053(3) 0.035(2) 0.055(3) 0.0012(19) -0.019(2) -0.0069(19)
C57 0.080(4) 0.089(4) 0.085(4) -0.008(3) -0.020(3) -0.014(3)
C56 0.077(4) 0.114(5) 0.107(5) -0.019(4) -0.032(4) 0.009(4)

loop_
_atom_type_symbol
_atom_type_description
_atom_type_scat_dispersion_real
_atom_type_scat_dispersion_imag
_atom_type_scat_source
C C 0.0033 0.0016 'International Tables Vol C Tables 4.2.6.8 and 6.1.1.4'
H H 0.0000 0.0000 'International Tables Vol C Tables 4.2.6.8 and 6.1.1.4'
Mn Mn 0.3368 0.7283 'International Tables Vol C Tables 4.2.6.8 and 6.1.1.4'
N N 0.0061 0.0033 'International Tables Vol C Tables 4.2.6.8 and 6.1.1.4'
O O 0.0106 0.0060 'International Tables Vol C Tables 4.2.6.8 and 6.1.1.4'
S S 0.1246 0.1234 'International Tables Vol C Tables 4.2.6.8 and 6.1.1.4'

loop_
_geom_angle_atom_site_label_1
_geom_angle_atom_site_label_2
_geom_angle_atom_site_label_3
_geom_angle
_geom_angle_site_symmetry_1
_geom_angle_site_symmetry_3
_geom_angle_publ_flag
Mn1 O1W H1W1 121.7 . . ?
Mn1 O1W H2W1 122.8 . . ?
H1W1 O1W H2W1 103.7 . . ?
Mn1 O2W H1W2 107.6 . . ?
Mn1 O2W H2W2 123.1 . . ?
H1W2 O2W H2w2 109.9 . . ?
C57 O3 Mn2 126.8(3) . . ?
C57 O3 H3O 111(3) . . ?
Mn2 O3 H3O 120(3) . . ?
C56 O4 Mn3 128.3(3) . . ?
C56 O4 H4O 106.8 . . ?
Mn3 O4 H4O 119.4 . . ?
C1 N1 C5 116.6(4) . . ?
C1 N1 Mn1 123.2(3) . . ?
C5 N1 Mn1 118.9(3) . . ?
C11 N2 C10 115.5(4) . . ?
C17 N3 C13 115.9(3) . . ?
C17 N3 Mn1 122.9(3) . . ?
C13 N3 Mn1 119.8(3) . . ?
C23 N4 C22 116.3(4) . . ?
C25 N5 Mn1 149.1(4) . . ?
C26 N6 Mn1 144.4(4) . . ?
C32 N7 C28 115.6(4) . . ?
C32 N7 Mn2 123.6(3) . . ?
C28 N7 Mn2 120.5(3) . . ?
C37 N8 C39 115.9(4) . . ?
C41 N9 Mn2 153.4(4) . . ?
C46 N10 C42 116.3(4) . . ?
C46 N10 Mn3 122.4(3) . . ?
C42 N10 Mn3 121.2(3) . . ?
C51 N11 C53 116.5(4) . . ?
C55 N12 Mn3 161.4(4) . . ?
O2W Mn1 O1W 177.36(15) . . ?
O2W Mn1 N5 90.45(19) . . ?
O1W Mn1 N5 91.89(18) . . ?
O2W Mn1 N6 88.74(18) . . ?
O1W Mn1 N6 88.91(17) . . ?
N5 Mn1 N6 179.19(18) . . ?
O2W Mn1 N3 90.38(13) . . ?
O1W Mn1 N3 90.83(12) . . ?
N5 Mn1 N3 90.36(15) . . ?
N6 Mn1 N3 89.74(14) . . ?
O2W Mn1 N1 90.81(13) . . ?
O1W Mn1 N1 88.03(12) . . ?
N5 Mn1 N1 88.40(15) . . ?
N6 Mn1 N1 91.52(14) . . ?
N3 Mn1 N1 178.29(12) . . ?
N9 Mn2 N9 180.0(2) . 2_656 ?
N9 Mn2 O3 91.48(16) . 2_656 ?
N9 Mn2 O3 88.52(16) 2_656 2_656 ?
N9 Mn2 O3 88.52(16) . . ?
N9 Mn2 O3 91.48(16) 2_656 . ?
O3 Mn2 O3 180.00(19) 2_656 . ?
N9 Mn2 N7 89.69(14) . . ?
N9 Mn2 N7 90.31(14) 2_656 . ?
O3 Mn2 N7 88.03(13) 2_656 . ?
O3 Mn2 N7 91.97(13) . . ?
N9 Mn2 N7 90.31(14) . 2_656 ?
N9 Mn2 N7 89.69(14) 2_656 2_656 ?
O3 Mn2 N7 91.97(13) 2_656 2_656 ?
O3 Mn2 N7 88.03(13) . 2_656 ?
N7 Mn2 N7 180.000(1) . 2_656 ?
N12 Mn3 N12 180.0(3) 2_647 . ?
N12 Mn3 O4 91.90(15) 2_647 2_647 ?
N12 Mn3 O4 88.10(15) . 2_647 ?
N12 Mn3 O4 88.10(15) 2_647 . ?
N12 Mn3 O4 91.90(15) . . ?
O4 Mn3 O4 180.0 2_647 . ?
N12 Mn3 N10 90.34(15) 2_647 2_647 ?
N12 Mn3 N10 89.66(15) . 2_647 ?
O4 Mn3 N10 90.24(13) 2_647 2_647 ?
O4 Mn3 N10 89.76(13) . 2_647 ?
N12 Mn3 N10 89.66(15) 2_647 . ?
N12 Mn3 N10 90.34(15) . . ?
O4 Mn3 N10 89.76(13) 2_647 . ?
O4 Mn3 N10 90.24(13) . . ?
N10 Mn3 N10 180.00(19) 2_647 . ?
N1 C1 C2 123.2(4) . . ?
N1 C1 H1 118.4 . . ?
C2 C1 H1 118.4 . . ?
C3 C2 C1 120.1(4) . . ?
C3 C2 H2 120.0 . . ?
C1 C2 H2 120.0 . . ?
C4 C3 C2 116.2(4) . . ?
C4 C3 C6 119.6(4) . . ?
C2 C3 C6 124.2(4) . . ?
C5 C4 C3 120.3(4) . . ?
C5 C4 H4 119.8 . . ?
C3 C4 H4 119.8 . . ?
N1 C5 C4 123.5(4) . . ?
N1 C5 H5 118.2 . . ?
C4 C5 H5 118.3 . . ?
C7 C6 C3 125.8(4) . . ?
C7 C6 H6 117.1 . . ?
C3 C6 H6 117.1 . . ?
C6 C7 C8 126.1(4) . . ?
C6 C7 H7 116.9 . . ?
C8 C7 H7 116.9 . . ?
C9 C8 C12 116.9(4) . . ?
C9 C8 C7 119.5(4) . . ?
C12 C8 C7 123.6(4) . . ?
C10 C9 C8 119.3(4) . . ?
C10 C9 H9 120.3 . . ?
C8 C9 H9 120.3 . . ?
N2 C10 C9 124.6(4) . . ?
N2 C10 H10 117.7 . . ?
C9 C10 H10 117.7 . . ?
N2 C11 C12 124.4(4) . . ?
N2 C11 H11 117.8 . . ?
C12 C11 H11 117.8 . . ?
C11 C12 C8 119.3(4) . . ?
C11 C12 H12 120.4 . . ?
C8 C12 H12 120.4 . . ?
N3 C13 C14 124.2(4) . . ?
N3 C13 H13 117.9 . . ?
C14 C13 H13 117.9 . . ?
C13 C14 C15 119.6(4) . . ?
C13 C14 H14 120.2 . . ?
C15 C14 H14 120.2 . . ?
C14 C15 C16 116.8(4) . . ?
C14 C15 C18 119.7(4) . . ?
C16 C15 C18 123.5(4) . . ?
C17 C16 C15 119.6(4) . . ?
C17 C16 H16 120.2 . . ?
C15 C16 H16 120.2 . . ?
N3 C17 C16 123.8(4) . . ?
N3 C17 H17 118.1 . . ?
C16 C17 H17 118.1 . . ?
C19 C18 C15 126.6(4) . . ?
C19 C18 H18 116.7 . . ?
C15 C18 H18 116.7 . . ?
C18 C19 C20 126.3(4) . . ?
C18 C19 H19 116.8 . . ?
C20 C19 H19 116.8 . . ?
C24 C20 C21 117.1(4) . . ?
C24 C20 C19 119.9(4) . . ?
C21 C20 C19 123.0(4) . . ?
C22 C21 C20 119.1(4) . . ?
C22 C21 H21 120.5 . . ?
C20 C21 H21 120.5 . . ?
N4 C22 C21 123.8(4) . . ?
N4 C22 H22 118.1 . . ?
C21 C22 H22 118.1 . . ?
N4 C23 C24 125.0(4) . . ?
N4 C23 H23 117.5 . . ?
C24 C23 H23 117.5 . . ?
C23 C24 C20 118.7(4) . . ?
C23 C24 H24 120.7 . . ?
C20 C24 H24 120.7 . . ?
N5 C25 S1 178.6(5) . . ?
N6 C26 S2 179.1(4) . . ?
N7 C28 C29 123.9(4) . . ?
N7 C28 H28 118.1 . . ?
C29 C28 H28 118.1 . . ?
C30 C29 C28 120.3(4) . . ?
C30 C29 H29 119.8 . . ?
C28 C29 H29 119.8 . . ?
C29 C30 C31 116.3(4) . . ?
C29 C30 C33 119.8(4) . . ?
C31 C30 C33 123.9(4) . . ?
C32 C31 C30 119.9(4) . . ?
C32 C31 H31 120.1 . . ?
C30 C31 H31 120.1 . . ?
N7 C32 C31 124.1(4) . . ?
N7 C32 H32 117.9 . . ?
C31 C32 H32 117.9 . . ?
C34 C33 C30 126.6(5) . . ?
C34 C33 H33 116.7 . . ?
C30 C33 H33 116.7 . . ?
C33 C34 C35 126.6(5) . . ?
C33 C34 H34 116.7 . . ?
C35 C34 H34 116.7 . . ?
C40 C35 C36 116.2(4) . . ?
C40 C35 C34 120.6(4) . . ?
C36 C35 C34 123.2(5) . . ?
C37 C36 C35 120.0(5) . . ?
C37 C36 H36 120.0 . . ?
C35 C36 H36 120.0 . . ?
N8 C37 C36 123.6(5) . . ?
N8 C37 H37 118.2 . . ?
C36 C37 H37 118.2 . . ?
N8 C39 C40 124.1(5) . . ?
N8 C39 H39 117.9 . . ?
C40 C39 H39 117.9 . . ?
C39 C40 C35 120.1(5) . . ?
C39 C40 H40 120.0 . . ?
C35 C40 H40 120.0 . . ?
N9 C41 S3 178.6(5) . . ?
N10 C42 C43 124.6(5) . . ?
N10 C42 H42 117.7 . . ?
C43 C42 H42 117.7 . . ?
C44 C43 C42 119.7(5) . . ?
C44 C43 H43 120.1 . . ?
C42 C43 H43 120.1 . . ?
C43 C44 C45 116.5(4) . . ?
C43 C44 C47 118.8(5) . . ?
C45 C44 C47 124.8(5) . . ?
C44 C45 C46 120.7(5) . . ?
C44 C45 H45 119.6 . . ?
C46 C45 H45 119.6 . . ?
N10 C46 C45 122.2(5) . . ?
N10 C46 H46 118.9 . . ?
C45 C46 H46 118.9 . . ?
C48 C47 C44 125.5(6) . . ?
C48 C47 H47 117.2 . . ?
C44 C47 H47 117.2 . . ?
C47 C48 C49 128.5(6) . . ?
C47 C48 H48 115.8 . . ?
C49 C48 H48 115.8 . . ?
C54 C49 C50 117.2(4) . . ?
C54 C49 C48 119.3(5) . . ?
C50 C49 C48 123.4(5) . . ?
C51 C50 C49 117.9(5) . . ?
C51 C50 H50 121.0 . . ?
C49 C50 H50 121.0 . . ?
N11 C51 C50 124.1(5) . . ?
N11 C51 H51 117.9 . . ?
C50 C51 H51 117.9 . . ?
N11 C53 C54 124.0(5) . . ?
N11 C53 H53 118.0 . . ?
C54 C53 H53 118.0 . . ?
C53 C54 C49 120.2(5) . . ?
C53 C54 H54 119.9 . . ?
C49 C54 H54 119.9 . . ?
N12 C55 S4 179.7(5) . . ?
O3 C57 H57A 109.5 . . ?
O3 C57 H57B 109.5 . . ?
H57A C57 H57B 109.5 . . ?
O3 C57 H57C 109.5 . . ?
H57A C57 H57C 109.5 . . ?
H57B C57 H57C 109.5 . . ?
O4 C56 H56A 109.5 . . ?
O4 C56 H56B 109.5 . . ?
H56A C56 H56B 109.5 . . ?
O4 C56 H56C 109.5 . . ?
H56A C56 H56C 109.5 . . ?
H56B C56 H56C 109.5 . . ?

loop_
_geom_bond_atom_site_label_1
_geom_bond_atom_site_label_2
_geom_bond_distance
_geom_bond_site_symmetry_2
_geom_bond_publ_flag
S1 C25 1.622(5) . ?
S2 C26 1.617(5) . ?
S3 C41 1.616(5) . ?
S4 C55 1.629(5) . ?
O1W Mn1 2.191(3) . ?
O1W H1W1 0.8500 . ?
O1W H2W1 0.8500 . ?
O2W Mn1 2.187(3) . ?
O2W H1W2 0.8499 . ?
O2W H2W2 0.8500 . ?
O3 C57 1.417(6) . ?
O3 Mn2 2.222(4) . ?
O3 H3O 1.10(6) . ?
O4 C56 1.408(6) . ?
O4 Mn3 2.225(3) . ?
O4 H4O 0.8501 . ?
N1 C1 1.331(5) . ?
N1 C5 1.334(5) . ?
N1 Mn1 2.299(3) . ?
N2 C11 1.330(6) . ?
N2 C10 1.334(6) . ?
N3 C17 1.340(5) . ?
N3 C13 1.340(5) . ?
N3 Mn1 2.295(3) . ?
N4 C23 1.319(6) . ?
N4 C22 1.331(5) . ?
N5 C25 1.146(6) . ?
N5 Mn1 2.195(5) . ?
N6 C26 1.159(6) . ?
N6 Mn1 2.204(4) . ?
N7 C32 1.332(5) . ?
N7 C28 1.340(5) . ?
N7 Mn2 2.303(3) . ?
N8 C37 1.335(7) . ?
N8 C39 1.344(7) . ?
N9 C41 1.147(6) . ?
N9 Mn2 2.179(4) . ?
N10 C46 1.331(6) . ?
N10 C42 1.342(6) . ?
N10 Mn3 2.294(3) . ?
N11 C51 1.316(6) . ?
N11 C53 1.340(6) . ?
N12 C55 1.153(6) . ?
N12 Mn3 2.188(4) . ?
Mn2 N9 2.179(4) 2_656 ?
Mn2 O3 2.222(4) 2_656 ?
Mn2 N7 2.303(3) 2_656 ?
Mn3 N12 2.188(4) 2_647 ?
Mn3 O4 2.225(3) 2_647 ?
Mn3 N10 2.294(3) 2_647 ?
C1 C2 1.383(6) . ?
C1 H1 0.9300 . ?
C2 C3 1.382(6) . ?
C2 H2 0.9300 . ?
C3 C4 1.381(6) . ?
C3 C6 1.471(5) . ?
C4 C5 1.370(6) . ?
C4 H4 0.9300 . ?
C5 H5 0.9300 . ?
C6 C7 1.310(6) . ?
C6 H6 0.9300 . ?
C7 C8 1.465(5) . ?
C7 H7 0.9300 . ?
C8 C9 1.378(6) . ?
C8 C12 1.395(6) . ?
C9 C10 1.373(6) . ?
C9 H9 0.9300 . ?
C10 H10 0.9300 . ?
C11 C12 1.370(6) . ?
C11 H11 0.9300 . ?
C12 H12 0.9300 . ?
C13 C14 1.374(6) . ?
C13 H13 0.9300 . ?
C14 C15 1.382(6) . ?
C14 H14 0.9300 . ?
C15 C16 1.396(6) . ?
C15 C18 1.470(5) . ?
C16 C17 1.374(6) . ?
C16 H16 0.9300 . ?
C17 H17 0.9300 . ?
C18 C19 1.318(6) . ?
C18 H18 0.9300 . ?
C19 C20 1.465(5) . ?
C19 H19 0.9300 . ?
C20 C24 1.384(6) . ?
C20 C21 1.400(6) . ?
C21 C22 1.383(5) . ?
C21 H21 0.9300 . ?
C22 H22 0.9300 . ?
C23 C24 1.384(6) . ?
C23 H23 0.9300 . ?
C24 H24 0.9300 . ?
C28 C29 1.378(6) . ?
C28 H28 0.9300 . ?
C29 C30 1.373(6) . ?
C29 H29 0.9300 . ?
C30 C31 1.390(6) . ?
C30 C33 1.466(6) . ?
C31 C32 1.377(6) . ?
C31 H31 0.9300 . ?
C32 H32 0.9300 . ?
C33 C34 1.305(6) . ?
C33 H33 0.9300 . ?
C34 C35 1.478(6) . ?
C34 H34 0.9300 . ?
C35 C40 1.377(7) . ?
C35 C36 1.403(7) . ?
C36 C37 1.371(7) . ?
C36 H36 0.9300 . ?
C37 H37 0.9300 . ?
C39 C40 1.369(7) . ?
C39 H39 0.9300 . ?
C40 H40 0.9300 . ?
C42 C43 1.382(6) . ?
C42 H42 0.9300 . ?
C43 C44 1.365(7) . ?
C43 H43 0.9300 . ?
C44 C45 1.393(7) . ?
C44 C47 1.491(7) . ?
C45 C46 1.400(6) . ?
C45 H45 0.9300 . ?
C46 H46 0.9300 . ?
C47 C48 1.253(7) . ?
C47 H47 0.9300 . ?
C48 C49 1.480(7) . ?
C48 H48 0.9300 . ?
C49 C54 1.366(7) . ?
C49 C50 1.409(7) . ?
C50 C51 1.397(6) . ?
C50 H50 0.9300 . ?
C51 H51 0.9300 . ?
C53 C54 1.362(6) . ?
C53 H53 0.9300 . ?
C54 H54 0.9300 . ?
C57 H57A 0.9600 . ?
C57 H57B 0.9600 . ?
C57 H57C 0.9600 . ?
C56 H56A 0.9600 . ?
C56 H56B 0.9600 . ?
C56 H56C 0.9600 . ?
